data_7119971
loop_
_publ_author_name
'Kehr, Gerald'
'Wang, Long'
'Daniliuc, Constantin Gabriel'
'Erker, Gerhard'
'Zhang, Senwang'
'Hasegawa, Yasuharu'

_publ_section_title
;
 Cooperative Carbon Monoxide to Formyl Reduction at a Trifunctional PBB
 Frustrated Lewis Pair
;
_journal_name_full 'Chem. Commun.'
_journal_paper_doi 10.1039/C7CC02214J
_journal_year 2017
_chemical_formula_sum 'C55 H46 B2 Cl4 F20 N O P'
_chemical_formula_weight 1311.32
_chemical_name_systematic
; 
 ? 
;
_space_group_IT_number 2
_symmetry_cell_setting triclinic
_symmetry_space_group_name_Hall '-P 1'
_symmetry_space_group_name_H-M 'P -1'
_atom_sites_solution_hydrogens geom
_atom_sites_solution_primary direct
_atom_sites_solution_secondary difmap
_audit_creation_method SHELXL-97
_audit_update_record
;
2017-03-14 deposited with the CCDC.
2017-04-12 downloaded from the CCDC.
;
_cell_angle_alpha 85.022(1)
_cell_angle_beta 80.922(1)
_cell_angle_gamma 72.511(1)
_cell_formula_units_Z 2
_cell_length_a 11.9911(2)
_cell_length_b 12.2241(2)
_cell_length_c 20.5637(4)
_cell_measurement_reflns_used 6797
_cell_measurement_temperature 223(2)
_cell_measurement_theta_max 28.28
_cell_measurement_theta_min 4.08
_cell_volume 2836.41(9)
_computing_cell_refinement 'Collect (Nonius B.V., 1998)'
_computing_data_collection 'Collect (Nonius B.V., 1998)'
_computing_data_reduction 'Denzo-SMN (Otwinowski & Minor, 1997)'
_computing_molecular_graphics 'XP (BrukerAXS, 2000)'
_computing_publication_material 'SHELXL-97 (Sheldrick, 1997)'
_computing_structure_refinement 'SHELXL-97 (Sheldrick, 1997)'
_computing_structure_solution 'SHELXS-97 (Sheldrick, 1990)'
_diffrn_ambient_temperature 223(2)
_diffrn_measured_fraction_theta_full 0.980
_diffrn_measured_fraction_theta_max 0.980
_diffrn_measurement_device_type 'Nonius KappaCCD APEXII'
_diffrn_measurement_method '\w and \f scans'
_diffrn_radiation_monochromator 'Montel mirror'
_diffrn_radiation_source 'rotating anode Nonius FR591'
_diffrn_radiation_type MoK\a
_diffrn_radiation_wavelength 0.71073
_diffrn_reflns_av_R_equivalents 0.036
_diffrn_reflns_av_sigmaI/netI 0.0391
_diffrn_reflns_limit_h_max 14
_diffrn_reflns_limit_h_min -14
_diffrn_reflns_limit_k_max 13
_diffrn_reflns_limit_k_min -14
_diffrn_reflns_limit_l_max 24
_diffrn_reflns_limit_l_min -24
_diffrn_reflns_number 25959
_diffrn_reflns_theta_full 25.00
_diffrn_reflns_theta_max 25.00
_diffrn_reflns_theta_min 4.11
_exptl_absorpt_coefficient_mu 0.344
_exptl_absorpt_correction_T_max 0.9864
_exptl_absorpt_correction_T_min 0.9407
_exptl_absorpt_correction_type multi-scan
_exptl_absorpt_process_details 'Denzo (Otwinowski, Borek, Majewski & Minor, 2003)'
_exptl_crystal_colour colourless
_exptl_crystal_density_diffrn 1.535
_exptl_crystal_density_method 'not measured'
_exptl_crystal_description prism
_exptl_crystal_F_000 1328
_exptl_crystal_size_max 0.18
_exptl_crystal_size_mid 0.12
_exptl_crystal_size_min 0.04
_refine_diff_density_max 0.627
_refine_diff_density_min -0.533
_refine_diff_density_rms 0.057
_refine_ls_extinction_method none
_refine_ls_goodness_of_fit_ref 1.072
_refine_ls_hydrogen_treatment constr
_refine_ls_matrix_type full
_refine_ls_number_parameters 866
_refine_ls_number_reflns 9787
_refine_ls_number_restraints 350
_refine_ls_restrained_S_all 1.154
_refine_ls_R_factor_all 0.0818
_refine_ls_R_factor_gt 0.0627
_refine_ls_shift/su_max 0.001
_refine_ls_shift/su_mean 0.000
_refine_ls_structure_factor_coef Fsqd
_refine_ls_weighting_details 'calc w=1/[\s^2^(Fo^2^)+(0.0149P)^2^+6.2124P] where P=(Fo^2^+2Fc^2^)/3'
_refine_ls_weighting_scheme calc
_refine_ls_wR_factor_gt 0.1211
_refine_ls_wR_factor_ref 0.1358
_reflns_number_gt 7809
_reflns_number_total 9787
_reflns_threshold_expression >2sigma(I)
_cod_data_source_file c7cc02214j2.cif
_cod_data_source_block erk8309
_cod_original_sg_symbol_H-M P-1
_cod_database_code 7119971

loop_
_symmetry_equiv_pos_as_xyz
'x, y, z'
'-x, -y, -z'

loop_
_atom_site_label
_atom_site_type_symbol
_atom_site_fract_x
_atom_site_fract_y
_atom_site_fract_z
_atom_site_U_iso_or_equiv
_atom_site_adp_type
_atom_site_occupancy
_atom_site_symmetry_multiplicity
_atom_site_calc_flag
_atom_site_refinement_flags
_atom_site_disorder_assembly
_atom_site_disorder_group
P1 P -0.29379(8) 1.33810(7) 0.75031(4) 0.0285(2) Uani 1 1 d . . .
O1 O -0.3179(2) 1.1413(2) 0.71500(11) 0.0309(5) Uani 1 1 d . A .
N1 N -0.2984(2) 1.1374(2) 0.82366(13) 0.0265(6) Uani 1 1 d . . .
C1 C -0.4461(3) 1.3893(3) 0.73492(19) 0.0349(8) Uani 1 1 d . . .
H1A H -0.4978 1.3715 0.7737 0.042 Uiso 1 1 calc R . .
H1B H -0.4688 1.4728 0.7271 0.042 Uiso 1 1 calc R . .
C2 C -0.4616(3) 1.3318(3) 0.67430(19) 0.0393(9) Uani 1 1 d . A .
H2A H -0.4106 1.3523 0.6361 0.047 Uiso 1 1 calc R . .
H2B H -0.5434 1.3648 0.6657 0.047 Uiso 1 1 calc R . .
C3 C -0.2688(3) 1.3804(3) 0.82817(17) 0.0342(8) Uani 1 1 d . . .
H3A H -0.2190 1.4320 0.8187 0.041 Uiso 1 1 calc R . .
H3B H -0.3449 1.4240 0.8515 0.041 Uiso 1 1 calc R . .
C4 C -0.2104(3) 1.2811(3) 0.87416(17) 0.0304(7) Uani 1 1 d . . .
H4A H -0.2030 1.3127 0.9149 0.036 Uiso 1 1 calc R . .
H4B H -0.1306 1.2426 0.8530 0.036 Uiso 1 1 calc R . .
C5 C -0.3007(3) 1.1876(3) 0.76492(17) 0.0270(7) Uani 1 1 d . . .
C11 C -0.2085(3) 1.3653(3) 0.67161(17) 0.0318(8) Uani 1 1 d . . .
C12 C -0.1194(3) 1.2761(3) 0.63738(18) 0.0336(8) Uani 1 1 d . . .
C13 C -0.1108(3) 1.2790(3) 0.56883(19) 0.0412(9) Uani 1 1 d . . .
H13 H -0.0563 1.2173 0.5461 0.049 Uiso 1 1 calc R . .
C14 C -0.1779(4) 1.3675(4) 0.53259(19) 0.0441(10) Uani 1 1 d . . .
C15 C -0.2445(4) 1.4629(4) 0.5668(2) 0.0437(9) Uani 1 1 d . . .
H15 H -0.2810 1.5289 0.5423 0.052 Uiso 1 1 calc R . .
C16 C -0.2613(3) 1.4686(3) 0.63500(18) 0.0353(8) Uani 1 1 d . . .
C17 C -0.0160(3) 1.1871(3) 0.66647(18) 0.0356(8) Uani 1 1 d . . .
C18 C 0.0951(4) 1.2246(4) 0.6381(2) 0.0508(11) Uani 1 1 d . . .
H18A H 0.1640 1.1712 0.6541 0.076 Uiso 1 1 calc R . .
H18B H 0.0855 1.3011 0.6521 0.076 Uiso 1 1 calc R . .
H18C H 0.1054 1.2250 0.5904 0.076 Uiso 1 1 calc R . .
C19 C 0.0017(4) 1.0640(3) 0.6476(2) 0.0469(10) Uani 1 1 d . . .
H19A H -0.0645 1.0381 0.6689 0.070 Uiso 1 1 calc R . .
H19B H 0.0741 1.0142 0.6618 0.070 Uiso 1 1 calc R . .
H19C H 0.0068 1.0618 0.6002 0.070 Uiso 1 1 calc R . .
C20 C -0.0253(3) 1.1883(3) 0.74077(18) 0.0394(9) Uani 1 1 d . . .
H20A H 0.0476 1.1395 0.7550 0.059 Uiso 1 1 calc R . .
H20B H -0.0905 1.1600 0.7612 0.059 Uiso 1 1 calc R . .
H20C H -0.0389 1.2662 0.7537 0.059 Uiso 1 1 calc R . .
C21 C -0.1739(4) 1.3648(4) 0.4578(2) 0.0575(12) Uani 1 1 d . . .
C22 C -0.2990(6) 1.3810(8) 0.4438(3) 0.111(3) Uani 1 1 d . . .
H22A H -0.3274 1.3187 0.4653 0.167 Uiso 1 1 calc R . .
H22B H -0.2990 1.3812 0.3966 0.167 Uiso 1 1 calc R . .
H22C H -0.3502 1.4535 0.4606 0.167 Uiso 1 1 calc R . .
C23 C -0.0908(7) 1.2541(6) 0.4300(3) 0.108(3) Uani 1 1 d . . .
H23A H -0.1177 1.1899 0.4498 0.162 Uiso 1 1 calc R . .
H23B H -0.0119 1.2449 0.4398 0.162 Uiso 1 1 calc R . .
H23C H -0.0897 1.2568 0.3826 0.162 Uiso 1 1 calc R . .
C24 C -0.1310(7) 1.4651(6) 0.4244(3) 0.099(2) Uani 1 1 d . . .
H24A H -0.1248 1.4621 0.3769 0.149 Uiso 1 1 calc R . .
H24B H -0.0542 1.4593 0.4363 0.149 Uiso 1 1 calc R . .
H24C H -0.1868 1.5372 0.4388 0.149 Uiso 1 1 calc R . .
C25 C -0.3221(3) 1.5920(3) 0.6603(2) 0.0406(9) Uani 1 1 d . . .
C26 C -0.2422(4) 1.6664(4) 0.6264(2) 0.0564(12) Uani 1 1 d . . .
H26A H -0.1639 1.6358 0.6392 0.085 Uiso 1 1 calc R . .
H26B H -0.2762 1.7449 0.6399 0.085 Uiso 1 1 calc R . .
H26C H -0.2368 1.6646 0.5789 0.085 Uiso 1 1 calc R . .
C27 C -0.3279(4) 1.6072(3) 0.7337(2) 0.0471(10) Uani 1 1 d . . .
H27A H -0.2498 1.5745 0.7466 0.071 Uiso 1 1 calc R . .
H27B H -0.3816 1.5684 0.7587 0.071 Uiso 1 1 calc R . .
H27C H -0.3558 1.6883 0.7425 0.071 Uiso 1 1 calc R . .
C28 C -0.4465(4) 1.6431(4) 0.6401(2) 0.0527(11) Uani 1 1 d . . .
H28A H -0.4788 1.7216 0.6538 0.079 Uiso 1 1 calc R . .
H28B H -0.4973 1.5979 0.6612 0.079 Uiso 1 1 calc R . .
H28C H -0.4415 1.6418 0.5926 0.079 Uiso 1 1 calc R . .
B1 B -0.4331(4) 1.1940(4) 0.6790(2) 0.0358(9) Uani 1 1 d D . .
C31 C -0.4101(12) 1.1512(16) 0.6040(6) 0.038(3) Uani 0.600(16) 1 d PDU A 1
C32 C -0.3068(10) 1.0775(11) 0.5749(5) 0.049(3) Uani 0.600(16) 1 d PDU A 1
F32 F -0.2208(9) 1.0045(9) 0.6141(6) 0.076(3) Uani 0.600(16) 1 d PDU A 1
C33 C -0.3035(11) 1.0454(12) 0.5122(5) 0.067(3) Uani 0.600(16) 1 d PDU A 1
F33 F -0.2017(9) 0.9715(10) 0.4833(5) 0.094(3) Uani 0.600(16) 1 d PDU A 1
C34 C -0.3977(11) 1.0791(11) 0.4773(5) 0.060(3) Uani 0.600(16) 1 d PDU A 1
F34 F -0.3498(10) 1.0065(9) 0.4189(4) 0.089(3) Uani 0.600(16) 1 d PDU A 1
C35 C -0.5002(11) 1.1463(12) 0.5049(5) 0.053(3) Uani 0.600(16) 1 d PDU A 1
F35 F -0.6011(10) 1.1839(9) 0.4765(4) 0.076(3) Uani 0.600(16) 1 d PDU A 1
C36 C -0.5058(11) 1.1811(12) 0.5685(5) 0.040(3) Uani 0.600(16) 1 d PDU A 1
F36 F -0.6120(8) 1.2510(10) 0.5962(5) 0.055(2) Uani 0.600(16) 1 d PDU A 1
C31A C -0.3987(17) 1.127(2) 0.6089(8) 0.036(5) Uani 0.400(16) 1 d PDU A 2
C32A C -0.3033(13) 1.0416(15) 0.5814(7) 0.044(4) Uani 0.400(16) 1 d PDU A 2
F32A F -0.2032(12) 1.0380(14) 0.6065(10) 0.069(4) Uani 0.400(16) 1 d PDU A 2
C33A C -0.2784(11) 1.0011(14) 0.5182(6) 0.045(4) Uani 0.400(16) 1 d PDU A 2
F33A F -0.1759(10) 0.9142(12) 0.5034(6) 0.075(3) Uani 0.400(16) 1 d PDU A 2
C34A C -0.3585(13) 1.0382(14) 0.4773(7) 0.047(4) Uani 0.400(16) 1 d PDU A 2
F34A F -0.4016(14) 1.0541(12) 0.4141(5) 0.075(3) Uani 0.400(16) 1 d PDU A 2
C35A C -0.4565(15) 1.1232(17) 0.5016(8) 0.049(4) Uani 0.400(16) 1 d PDU A 2
F35A F -0.5437(13) 1.1571(10) 0.4610(6) 0.062(3) Uani 0.400(16) 1 d PDU A 2
C36A C -0.4719(18) 1.168(2) 0.5610(9) 0.056(6) Uani 0.400(16) 1 d PDU A 2
F36A F -0.5782(14) 1.2496(15) 0.5769(8) 0.060(4) Uani 0.400(16) 1 d PDU A 2
C41 C -0.5335(3) 1.1401(3) 0.72282(18) 0.0346(8) Uani 1 1 d . A .
F42 F -0.41226(19) 0.95131(19) 0.69946(12) 0.0484(6) Uani 1 1 d . A .
C42 C -0.5147(3) 1.0222(3) 0.72845(19) 0.0376(9) Uani 1 1 d . . .
F43 F -0.5674(2) 0.8543(2) 0.76858(15) 0.0627(7) Uani 1 1 d . . .
C43 C -0.5931(4) 0.9695(3) 0.7637(2) 0.0438(10) Uani 1 1 d . A .
F44 F -0.7731(2) 0.9855(2) 0.83305(14) 0.0646(7) Uani 1 1 d . A .
C44 C -0.6978(3) 1.0352(4) 0.7959(2) 0.0440(10) Uani 1 1 d . . .
F45 F -0.82531(19) 1.2186(2) 0.82195(13) 0.0532(6) Uani 1 1 d . . .
C45 C -0.7232(3) 1.1526(3) 0.79047(19) 0.0387(9) Uani 1 1 d . A .
F46 F -0.67584(19) 1.31801(18) 0.75269(12) 0.0477(6) Uani 1 1 d . A .
C46 C -0.6424(3) 1.2018(3) 0.75438(19) 0.0371(9) Uani 1 1 d . . .
B2 B -0.2821(3) 1.1872(3) 0.89268(19) 0.0292(8) Uani 1 1 d . . .
C51 C -0.2149(3) 1.0723(3) 0.93541(17) 0.0304(8) Uani 1 1 d . . .
F52 F -0.02634(19) 1.0584(2) 0.87421(12) 0.0525(6) Uani 1 1 d . . .
C52 C -0.0946(3) 1.0169(3) 0.92240(17) 0.0349(8) Uani 1 1 d . . .
F53 F 0.07967(19) 0.8692(2) 0.93823(12) 0.0557(6) Uani 1 1 d . . .
C53 C -0.0373(3) 0.9166(3) 0.95428(19) 0.0393(9) Uani 1 1 d . . .
F54 F -0.0447(2) 0.7673(2) 1.03370(13) 0.0647(7) Uani 1 1 d . . .
C54 C -0.0991(4) 0.8652(3) 1.0021(2) 0.0435(10) Uani 1 1 d . . .
F55 F -0.2836(2) 0.8650(2) 1.06259(13) 0.0610(7) Uani 1 1 d . . .
C55 C -0.2187(4) 0.9150(3) 1.01700(19) 0.0418(9) Uani 1 1 d . . .
F56 F -0.39067(18) 1.05500(19) 1.00239(11) 0.0472(6) Uani 1 1 d . . .
C56 C -0.2722(3) 1.0155(3) 0.98421(18) 0.0347(8) Uani 1 1 d . . .
C61 C -0.4096(3) 1.2574(3) 0.93447(17) 0.0301(7) Uani 1 1 d . . .
F62 F -0.53959(18) 1.25166(18) 0.85993(10) 0.0396(5) Uani 1 1 d . . .
C62 C -0.5222(3) 1.2889(3) 0.91679(17) 0.0322(8) Uani 1 1 d . . .
F63 F -0.72699(19) 1.3828(2) 0.93131(13) 0.0556(6) Uani 1 1 d . . .
C63 C -0.6220(3) 1.3564(3) 0.9532(2) 0.0378(9) Uani 1 1 d . . .
F64 F -0.7086(2) 1.4628(2) 1.04781(13) 0.0601(7) Uani 1 1 d . . .
C64 C -0.6134(3) 1.3960(3) 1.0115(2) 0.0407(9) Uani 1 1 d . . .
F65 F -0.4952(2) 1.4028(2) 1.09143(11) 0.0568(6) Uani 1 1 d . . .
C65 C -0.5049(3) 1.3667(3) 1.03313(18) 0.0391(9) Uani 1 1 d . . .
F66 F -0.30506(19) 1.2725(2) 1.02099(11) 0.0466(6) Uani 1 1 d . . .
C66 C -0.4078(3) 1.2993(3) 0.99517(18) 0.0351(8) Uani 1 1 d . . .
C71 C -0.3045(3) 1.0191(3) 0.82850(17) 0.0306(8) Uani 1 1 d . . .
C72 C -0.2054(3) 0.9350(3) 0.80152(19) 0.0388(9) Uani 1 1 d . . .
H72 H -0.1415 0.9557 0.7766 0.047 Uiso 1 1 calc R . .
C73 C -0.2015(4) 0.8205(3) 0.8116(2) 0.0512(11) Uani 1 1 d . . .
H73 H -0.1350 0.7631 0.7934 0.061 Uiso 1 1 calc R . .
C74 C -0.2955(4) 0.7910(3) 0.8485(2) 0.0512(11) Uani 1 1 d . . .
H74 H -0.2924 0.7133 0.8562 0.061 Uiso 1 1 calc R . .
C75 C -0.3934(4) 0.8750(3) 0.8741(2) 0.0475(10) Uani 1 1 d . . .
H75 H -0.4575 0.8543 0.8988 0.057 Uiso 1 1 calc R . .
C76 C -0.3991(3) 0.9900(3) 0.86407(19) 0.0390(9) Uani 1 1 d . . .
H76 H -0.4666 1.0472 0.8814 0.047 Uiso 1 1 calc R . .
C81 C -0.0354(6) 1.5314(5) 0.1372(4) 0.101(2) Uani 1 1 d U . .
H81A H -0.1213 1.5641 0.1411 0.121 Uiso 1 1 calc R . .
H81B H 0.0002 1.5905 0.1164 0.121 Uiso 1 1 calc R . .
Cl1 Cl 0.00462(15) 1.49637(13) 0.21559(10) 0.0986(6) Uani 1 1 d U . .
Cl2 Cl 0.00735(17) 1.41568(17) 0.08662(10) 0.1135(6) Uani 1 1 d U . .
C91 C 0.7837(5) 1.2802(5) 0.1856(3) 0.0816(17) Uani 1 1 d U . .
H91A H 0.7279 1.2420 0.1752 0.098 Uiso 1 1 calc R . .
H91B H 0.8390 1.2836 0.1455 0.098 Uiso 1 1 calc R . .
Cl3 Cl 0.8600(3) 1.2005(2) 0.24499(14) 0.1554(10) Uani 1 1 d U . .
Cl4 Cl 0.70732(17) 1.41734(15) 0.20790(13) 0.1288(8) Uani 1 1 d U . .

loop_
_atom_site_aniso_label
_atom_site_aniso_U_11
_atom_site_aniso_U_22
_atom_site_aniso_U_33
_atom_site_aniso_U_23
_atom_site_aniso_U_13
_atom_site_aniso_U_12
P1 0.0278(4) 0.0255(4) 0.0305(5) -0.0022(4) -0.0016(4) -0.0062(4)
O1 0.0311(13) 0.0305(13) 0.0307(13) -0.0086(10) -0.0062(10) -0.0054(10)
N1 0.0260(14) 0.0214(14) 0.0304(15) -0.0021(12) -0.0019(12) -0.0053(11)
C1 0.0288(18) 0.0280(18) 0.045(2) 0.0000(16) -0.0055(16) -0.0044(15)
C2 0.037(2) 0.037(2) 0.046(2) 0.0072(17) -0.0156(18) -0.0126(17)
C3 0.039(2) 0.0299(19) 0.0335(19) -0.0073(15) -0.0017(16) -0.0107(16)
C4 0.0336(19) 0.0304(18) 0.0277(18) -0.0045(14) -0.0041(15) -0.0092(15)
C5 0.0202(16) 0.0217(16) 0.0356(19) -0.0043(14) -0.0014(14) -0.0013(13)
C11 0.0330(19) 0.0326(19) 0.0312(18) 0.0005(15) -0.0025(15) -0.0130(15)
C12 0.0323(19) 0.0302(19) 0.038(2) -0.0031(15) -0.0008(16) -0.0106(15)
C13 0.044(2) 0.041(2) 0.035(2) -0.0093(17) 0.0046(17) -0.0104(18)
C14 0.048(2) 0.053(3) 0.034(2) 0.0029(18) -0.0016(18) -0.020(2)
C15 0.047(2) 0.044(2) 0.041(2) 0.0086(18) -0.0051(18) -0.0169(19)
C16 0.0330(19) 0.0309(19) 0.041(2) 0.0023(16) -0.0032(16) -0.0101(15)
C17 0.0282(18) 0.036(2) 0.038(2) -0.0044(16) 0.0030(15) -0.0054(15)
C18 0.040(2) 0.062(3) 0.050(3) -0.006(2) 0.0028(19) -0.018(2)
C19 0.046(2) 0.039(2) 0.050(2) -0.0050(19) -0.0039(19) -0.0048(18)
C20 0.0303(19) 0.046(2) 0.039(2) -0.0028(17) -0.0046(16) -0.0065(17)
C21 0.070(3) 0.068(3) 0.033(2) 0.006(2) -0.007(2) -0.020(3)
C22 0.100(5) 0.192(8) 0.057(4) -0.004(4) -0.031(4) -0.055(5)
C23 0.161(7) 0.102(5) 0.041(3) -0.019(3) -0.017(4) -0.001(5)
C24 0.135(6) 0.114(5) 0.048(3) 0.018(3) 0.004(3) -0.050(5)
C25 0.043(2) 0.0277(19) 0.049(2) 0.0040(17) -0.0062(18) -0.0084(16)
C26 0.062(3) 0.037(2) 0.071(3) 0.008(2) -0.004(2) -0.021(2)
C27 0.049(2) 0.031(2) 0.059(3) -0.0035(19) -0.009(2) -0.0065(18)
C28 0.047(2) 0.045(2) 0.059(3) 0.010(2) -0.011(2) -0.005(2)
B1 0.032(2) 0.042(2) 0.035(2) 0.0011(18) -0.0102(18) -0.0099(18)
C31 0.051(5) 0.039(7) 0.030(5) 0.007(4) -0.013(4) -0.021(4)
C32 0.059(5) 0.057(7) 0.045(5) -0.017(5) 0.001(4) -0.038(4)
F32 0.033(3) 0.110(6) 0.095(5) -0.069(5) 0.005(3) -0.028(4)
C33 0.075(6) 0.062(7) 0.067(6) -0.030(5) 0.013(5) -0.030(5)
F33 0.097(5) 0.111(6) 0.073(5) -0.050(5) 0.020(4) -0.033(5)
C34 0.089(8) 0.062(7) 0.037(5) -0.012(5) -0.004(5) -0.033(6)
F34 0.130(7) 0.113(6) 0.038(3) -0.018(4) -0.011(4) -0.054(5)
C35 0.070(7) 0.061(6) 0.048(5) 0.019(4) -0.035(5) -0.042(5)
F35 0.098(6) 0.087(5) 0.061(4) 0.021(3) -0.050(4) -0.043(5)
C36 0.048(6) 0.044(6) 0.040(4) 0.010(4) -0.021(5) -0.028(5)
F36 0.045(4) 0.065(4) 0.059(5) 0.010(3) -0.021(3) -0.017(3)
C31A 0.040(7) 0.040(10) 0.035(7) 0.008(6) -0.009(5) -0.023(5)
C32A 0.054(7) 0.046(8) 0.038(6) -0.009(5) 0.011(5) -0.033(6)
F32A 0.036(5) 0.095(7) 0.091(6) -0.061(6) 0.007(4) -0.034(4)
C33A 0.045(6) 0.047(8) 0.043(6) -0.033(5) 0.018(5) -0.016(5)
F33A 0.068(5) 0.091(7) 0.059(6) -0.035(5) 0.007(4) -0.013(5)
C34A 0.061(7) 0.051(8) 0.036(6) -0.010(5) -0.002(6) -0.029(6)
F34A 0.113(8) 0.082(7) 0.042(4) -0.007(4) -0.020(5) -0.041(6)
C35A 0.058(8) 0.056(8) 0.045(7) 0.011(6) -0.030(6) -0.024(7)
F35A 0.079(7) 0.057(5) 0.057(5) 0.007(4) -0.039(5) -0.019(5)
C36A 0.052(9) 0.054(8) 0.060(8) 0.004(6) -0.002(7) -0.018(7)
F36A 0.066(8) 0.060(6) 0.059(7) 0.011(5) -0.029(6) -0.020(6)
C41 0.035(2) 0.037(2) 0.035(2) -0.0036(16) -0.0118(16) -0.0111(16)
F42 0.0371(12) 0.0396(12) 0.0624(15) -0.0152(11) 0.0070(11) -0.0057(10)
C42 0.0306(19) 0.039(2) 0.042(2) -0.0090(17) -0.0031(16) -0.0072(16)
F43 0.0549(15) 0.0354(13) 0.097(2) -0.0067(13) 0.0033(14) -0.0176(11)
C43 0.043(2) 0.032(2) 0.060(3) -0.0066(18) -0.006(2) -0.0154(18)
F44 0.0482(15) 0.0582(16) 0.089(2) -0.0077(14) 0.0139(14) -0.0285(13)
C44 0.034(2) 0.046(2) 0.055(3) -0.0051(19) 0.0003(18) -0.0194(18)
F45 0.0300(12) 0.0560(15) 0.0693(16) -0.0184(12) 0.0013(11) -0.0059(11)
C45 0.0272(19) 0.045(2) 0.045(2) -0.0134(18) -0.0041(16) -0.0094(17)
F46 0.0372(12) 0.0314(12) 0.0711(16) -0.0073(11) -0.0086(11) -0.0027(9)
C46 0.0321(19) 0.034(2) 0.047(2) -0.0044(17) -0.0136(17) -0.0069(16)
B2 0.027(2) 0.031(2) 0.027(2) -0.0038(16) -0.0034(16) -0.0054(16)
C51 0.0317(18) 0.0282(18) 0.0300(18) -0.0041(14) -0.0054(15) -0.0052(15)
F52 0.0314(12) 0.0560(15) 0.0548(15) 0.0118(12) 0.0062(10) -0.0001(10)
C52 0.036(2) 0.038(2) 0.0303(19) -0.0013(16) -0.0045(16) -0.0088(16)
F53 0.0360(13) 0.0530(15) 0.0620(16) -0.0016(12) -0.0070(11) 0.0109(11)
C53 0.035(2) 0.039(2) 0.039(2) -0.0070(17) -0.0083(17) 0.0001(17)
F54 0.0689(17) 0.0447(14) 0.0664(17) 0.0167(12) -0.0187(14) 0.0041(13)
C54 0.051(2) 0.033(2) 0.044(2) 0.0012(17) -0.0172(19) -0.0028(18)
F55 0.0638(16) 0.0529(15) 0.0607(16) 0.0212(13) -0.0034(13) -0.0178(13)
C55 0.052(2) 0.035(2) 0.039(2) 0.0059(17) -0.0070(18) -0.0140(18)
F56 0.0344(12) 0.0479(13) 0.0516(14) 0.0091(11) 0.0037(10) -0.0082(10)
C56 0.0308(19) 0.036(2) 0.036(2) -0.0031(16) -0.0027(16) -0.0074(16)
C61 0.0314(18) 0.0255(17) 0.0312(18) -0.0026(14) -0.0029(15) -0.0052(14)
F62 0.0341(11) 0.0470(13) 0.0387(12) -0.0039(10) -0.0079(9) -0.0110(10)
C62 0.0335(19) 0.0278(18) 0.0338(19) -0.0035(15) -0.0024(15) -0.0073(15)
F63 0.0314(12) 0.0538(15) 0.0739(17) -0.0043(13) -0.0079(12) -0.0004(11)
C63 0.0297(19) 0.0304(19) 0.049(2) 0.0044(17) -0.0048(17) -0.0044(15)
F64 0.0430(14) 0.0521(15) 0.0709(17) -0.0216(13) 0.0130(12) 0.0021(11)
C64 0.038(2) 0.032(2) 0.045(2) -0.0086(17) 0.0102(18) -0.0045(16)
F65 0.0617(16) 0.0607(16) 0.0433(14) -0.0235(12) 0.0028(12) -0.0102(13)
C65 0.047(2) 0.034(2) 0.035(2) -0.0083(16) 0.0014(17) -0.0104(17)
F66 0.0394(12) 0.0589(15) 0.0386(12) -0.0136(11) -0.0100(10) -0.0043(11)
C66 0.035(2) 0.0322(19) 0.036(2) -0.0016(16) -0.0025(16) -0.0068(16)
C71 0.0363(19) 0.0251(17) 0.0310(18) -0.0014(14) -0.0077(15) -0.0082(15)
C72 0.039(2) 0.032(2) 0.042(2) -0.0040(16) -0.0012(17) -0.0063(16)
C73 0.059(3) 0.028(2) 0.059(3) -0.0089(19) -0.004(2) -0.0018(19)
C74 0.073(3) 0.029(2) 0.053(3) -0.0014(19) -0.010(2) -0.016(2)
C75 0.060(3) 0.040(2) 0.048(2) -0.0001(19) -0.002(2) -0.025(2)
C76 0.041(2) 0.034(2) 0.042(2) -0.0041(17) -0.0023(17) -0.0125(17)
C81 0.105(5) 0.058(3) 0.148(6) 0.014(4) -0.062(4) -0.019(3)
Cl1 0.0860(11) 0.0690(9) 0.1492(16) 0.0017(10) -0.0498(11) -0.0199(8)
Cl2 0.1024(13) 0.1021(13) 0.1119(14) 0.0029(11) 0.0005(11) -0.0038(10)
C91 0.087(4) 0.059(3) 0.098(4) -0.012(3) -0.007(3) -0.022(3)
Cl3 0.184(2) 0.1060(15) 0.181(2) -0.0070(15) -0.105(2) -0.0084(15)
Cl4 0.0932(12) 0.0686(10) 0.191(2) -0.0242(12) 0.0326(13) 0.0064(9)

loop_
_atom_type_symbol
_atom_type_description
_atom_type_scat_dispersion_real
_atom_type_scat_dispersion_imag
_atom_type_scat_source
C C 0.0033 0.0016 'International Tables Vol C Tables 4.2.6.8 and 6.1.1.4'
H H 0.0000 0.0000 'International Tables Vol C Tables 4.2.6.8 and 6.1.1.4'
B B 0.0013 0.0007 'International Tables Vol C Tables 4.2.6.8 and 6.1.1.4'
N N 0.0061 0.0033 'International Tables Vol C Tables 4.2.6.8 and 6.1.1.4'
O O 0.0106 0.0060 'International Tables Vol C Tables 4.2.6.8 and 6.1.1.4'
F F 0.0171 0.0103 'International Tables Vol C Tables 4.2.6.8 and 6.1.1.4'
P P 0.1023 0.0942 'International Tables Vol C Tables 4.2.6.8 and 6.1.1.4'
Cl Cl 0.1484 0.1585 'International Tables Vol C Tables 4.2.6.8 and 6.1.1.4'

loop_
_geom_angle_atom_site_label_1
_geom_angle_atom_site_label_2
_geom_angle_atom_site_label_3
_geom_angle
C1 P1 C3 114.37(17)
C1 P1 C11 104.26(17)
C3 P1 C11 122.02(17)
C1 P1 C5 91.97(15)
C3 P1 C5 105.81(16)
C11 P1 C5 114.54(16)
C5 O1 B1 122.2(3)
C5 N1 C71 115.9(3)
C5 N1 B2 128.6(3)
C71 N1 B2 115.4(3)
C2 C1 P1 110.1(2)
C2 C1 H1A 109.6
P1 C1 H1A 109.6
C2 C1 H1B 109.6
P1 C1 H1B 109.6
H1A C1 H1B 108.1
C1 C2 B1 116.9(3)
C1 C2 H2A 108.1
B1 C2 H2A 108.1
C1 C2 H2B 108.1
B1 C2 H2B 108.1
H2A C2 H2B 107.3
C4 C3 P1 115.2(2)
C4 C3 H3A 108.5
P1 C3 H3A 108.5
C4 C3 H3B 108.5
P1 C3 H3B 108.5
H3A C3 H3B 107.5
C3 C4 B2 113.8(3)
C3 C4 H4A 108.8
B2 C4 H4A 108.8
C3 C4 H4B 108.8
B2 C4 H4B 108.8
H4A C4 H4B 107.7
O1 C5 N1 122.9(3)
O1 C5 P1 115.5(2)
N1 C5 P1 121.3(2)
C12 C11 C16 118.4(3)
C12 C11 P1 122.2(3)
C16 C11 P1 116.0(3)
C13 C12 C11 117.7(3)
C13 C12 C17 114.8(3)
C11 C12 C17 126.5(3)
C14 C13 C12 123.6(4)
C14 C13 H13 118.2
C12 C13 H13 118.2
C13 C14 C15 116.0(4)
C13 C14 C21 122.7(4)
C15 C14 C21 121.1(4)
C14 C15 C16 124.6(4)
C14 C15 H15 117.7
C16 C15 H15 117.7
C15 C16 C11 116.7(3)
C15 C16 C25 114.0(3)
C11 C16 C25 128.8(3)
C20 C17 C19 108.3(3)
C20 C17 C12 113.8(3)
C19 C17 C12 113.5(3)
C20 C17 C18 106.1(3)
C19 C17 C18 109.6(3)
C12 C17 C18 105.3(3)
C17 C18 H18A 109.5
C17 C18 H18B 109.5
H18A C18 H18B 109.5
C17 C18 H18C 109.5
H18A C18 H18C 109.5
H18B C18 H18C 109.5
C17 C19 H19A 109.5
C17 C19 H19B 109.5
H19A C19 H19B 109.5
C17 C19 H19C 109.5
H19A C19 H19C 109.5
H19B C19 H19C 109.5
C17 C20 H20A 109.5
C17 C20 H20B 109.5
H20A C20 H20B 109.5
C17 C20 H20C 109.5
H20A C20 H20C 109.5
H20B C20 H20C 109.5
C23 C21 C22 110.7(5)
C23 C21 C14 112.2(4)
C22 C21 C14 107.9(4)
C23 C21 C24 108.3(5)
C22 C21 C24 108.8(5)
C14 C21 C24 108.9(4)
C21 C22 H22A 109.5
C21 C22 H22B 109.5
H22A C22 H22B 109.5
C21 C22 H22C 109.5
H22A C22 H22C 109.5
H22B C22 H22C 109.5
C21 C23 H23A 109.5
C21 C23 H23B 109.5
H23A C23 H23B 109.5
C21 C23 H23C 109.5
H23A C23 H23C 109.5
H23B C23 H23C 109.5
C21 C24 H24A 109.5
C21 C24 H24B 109.5
H24A C24 H24B 109.5
C21 C24 H24C 109.5
H24A C24 H24C 109.5
H24B C24 H24C 109.5
C27 C25 C28 109.3(3)
C27 C25 C16 116.8(3)
C28 C25 C16 112.0(3)
C27 C25 C26 103.9(3)
C28 C25 C26 108.6(3)
C16 C25 C26 105.6(3)
C25 C26 H26A 109.5
C25 C26 H26B 109.5
H26A C26 H26B 109.5
C25 C26 H26C 109.5
H26A C26 H26C 109.5
H26B C26 H26C 109.5
C25 C27 H27A 109.5
C25 C27 H27B 109.5
H27A C27 H27B 109.5
C25 C27 H27C 109.5
H27A C27 H27C 109.5
H27B C27 H27C 109.5
C25 C28 H28A 109.5
C25 C28 H28B 109.5
H28A C28 H28B 109.5
C25 C28 H28C 109.5
H28A C28 H28C 109.5
H28B C28 H28C 109.5
O1 B1 C2 108.3(3)
O1 B1 C31 111.2(5)
C2 B1 C31 107.1(8)
O1 B1 C41 104.2(3)
C2 B1 C41 117.3(3)
C31 B1 C41 108.7(9)
O1 B1 C31A 103.7(6)
C2 B1 C31A 117.3(11)
C31 B1 C31A 10.6(14)
C41 B1 C31A 104.6(12)
C32 C31 C36 116.8(8)
C32 C31 B1 125.0(8)
C36 C31 B1 117.8(8)
C33 C32 C31 117.9(9)
C33 C32 F32 117.3(9)
C31 C32 F32 121.3(9)
F33 C33 C32 118.2(9)
F33 C33 C34 117.5(9)
C32 C33 C34 124.2(10)
C35 C34 C33 119.4(9)
C35 C34 F34 139.0(11)
C33 C34 F34 100.7(10)
C34 C35 F35 125.5(9)
C34 C35 C36 117.5(9)
F35 C35 C36 117.0(9)
F36 C36 C35 116.9(9)
F36 C36 C31 119.1(8)
C35 C36 C31 124.0(10)
C32A C31A C36A 107.0(11)
C32A C31A B1 134.8(11)
C36A C31A B1 117.7(11)
F32A C32A C31A 111.0(13)
F32A C32A C33A 112.1(13)
C31A C32A C33A 129.4(12)
C34A C33A F33A 122.7(11)
C34A C33A C32A 119.5(11)
F33A C33A C32A 117.4(10)
C33A C34A C35A 114.2(11)
C33A C34A F34A 155.4(16)
C35A C34A F34A 89.3(12)
C36A C35A C34A 124.2(12)
C36A C35A F35A 121.3(12)
C34A C35A F35A 114.4(11)
C35A C36A F36A 115.0(14)
C35A C36A C31A 125.0(14)
F36A C36A C31A 119.1(13)
C46 C41 C42 113.4(3)
C46 C41 B1 126.5(3)
C42 C41 B1 120.1(3)
F42 C42 C43 115.9(3)
F42 C42 C41 119.7(3)
C43 C42 C41 124.3(4)
F43 C43 C44 119.4(4)
F43 C43 C42 121.0(4)
C44 C43 C42 119.5(4)
F44 C44 C43 120.5(4)
F44 C44 C45 120.5(4)
C43 C44 C45 118.9(4)
F45 C45 C44 119.8(3)
F45 C45 C46 120.5(3)
C44 C45 C46 119.6(3)
F46 C46 C45 114.8(3)
F46 C46 C41 121.0(3)
C45 C46 C41 124.2(3)
C4 B2 C51 115.1(3)
C4 B2 N1 108.6(3)
C51 B2 N1 104.8(3)
C4 B2 C61 105.1(3)
C51 B2 C61 110.8(3)
N1 B2 C61 112.6(3)
C56 C51 C52 112.5(3)
C56 C51 B2 124.2(3)
C52 C51 B2 123.1(3)
F52 C52 C53 115.3(3)
F52 C52 C51 120.2(3)
C53 C52 C51 124.5(4)
F53 C53 C54 119.8(3)
F53 C53 C52 120.2(4)
C54 C53 C52 120.0(4)
F54 C54 C53 120.8(4)
F54 C54 C55 120.7(4)
C53 C54 C55 118.5(3)
F55 C55 C54 120.3(3)
F55 C55 C56 120.1(4)
C54 C55 C56 119.6(4)
F56 C56 C55 114.0(3)
F56 C56 C51 121.0(3)
C55 C56 C51 125.0(3)
C62 C61 C66 112.2(3)
C62 C61 B2 129.6(3)
C66 C61 B2 118.0(3)
F62 C62 C63 115.6(3)
F62 C62 C61 119.5(3)
C63 C62 C61 124.9(3)
F63 C63 C64 120.2(3)
F63 C63 C62 120.2(3)
C64 C63 C62 119.7(3)
F64 C64 C63 121.1(4)
F64 C64 C65 119.9(4)
C63 C64 C65 119.0(3)
F65 C65 C66 120.8(3)
F65 C65 C64 119.8(3)
C66 C65 C64 119.3(3)
F66 C66 C65 115.3(3)
F66 C66 C61 119.8(3)
C65 C66 C61 124.9(3)
C76 C71 C72 120.8(3)
C76 C71 N1 121.5(3)
C72 C71 N1 117.3(3)
C73 C72 C71 119.5(4)
C73 C72 H72 120.3
C71 C72 H72 120.3
C74 C73 C72 119.8(4)
C74 C73 H73 120.1
C72 C73 H73 120.1
C75 C74 C73 120.1(4)
C75 C74 H74 120.0
C73 C74 H74 120.0
C74 C75 C76 120.9(4)
C74 C75 H75 119.6
C76 C75 H75 119.6
C71 C76 C75 119.0(4)
C71 C76 H76 120.5
C75 C76 H76 120.5
Cl2 C81 Cl1 113.6(3)
Cl2 C81 H81A 108.8
Cl1 C81 H81A 108.8
Cl2 C81 H81B 108.8
Cl1 C81 H81B 108.8
H81A C81 H81B 107.7
Cl3 C91 Cl4 113.3(4)
Cl3 C91 H91A 108.9
Cl4 C91 H91A 108.9
Cl3 C91 H91B 108.9
Cl4 C91 H91B 108.9
H91A C91 H91B 107.7

loop_
_geom_bond_atom_site_label_1
_geom_bond_atom_site_label_2
_geom_bond_distance
P1 C1 1.814(3)
P1 C3 1.819(4)
P1 C11 1.834(4)
P1 C5 1.863(3)
O1 C5 1.286(4)
O1 B1 1.604(4)
N1 C5 1.307(4)
N1 C71 1.465(4)
N1 B2 1.652(5)
C1 C2 1.545(5)
C1 H1A 0.9800
C1 H1B 0.9800
C2 B1 1.612(6)
C2 H2A 0.9800
C2 H2B 0.9800
C3 C4 1.535(5)
C3 H3A 0.9800
C3 H3B 0.9800
C4 B2 1.618(5)
C4 H4A 0.9800
C4 H4B 0.9800
C11 C12 1.421(5)
C11 C16 1.438(5)
C12 C13 1.395(5)
C12 C17 1.546(5)
C13 C14 1.378(6)
C13 H13 0.9400
C14 C15 1.378(6)
C14 C21 1.533(6)
C15 C16 1.390(5)
C15 H15 0.9400
C16 C25 1.560(5)
C17 C20 1.515(5)
C17 C19 1.530(5)
C17 C18 1.550(5)
C18 H18A 0.9700
C18 H18B 0.9700
C18 H18C 0.9700
C19 H19A 0.9700
C19 H19B 0.9700
C19 H19C 0.9700
C20 H20A 0.9700
C20 H20B 0.9700
C20 H20C 0.9700
C21 C23 1.514(8)
C21 C22 1.523(8)
C21 C24 1.537(7)
C22 H22A 0.9700
C22 H22B 0.9700
C22 H22C 0.9700
C23 H23A 0.9700
C23 H23B 0.9700
C23 H23C 0.9700
C24 H24A 0.9700
C24 H24B 0.9700
C24 H24C 0.9700
C25 C27 1.525(6)
C25 C28 1.542(5)
C25 C26 1.560(5)
C26 H26A 0.9700
C26 H26B 0.9700
C26 H26C 0.9700
C27 H27A 0.9700
C27 H27B 0.9700
C27 H27C 0.9700
C28 H28A 0.9700
C28 H28B 0.9700
C28 H28C 0.9700
B1 C31 1.629(9)
B1 C41 1.651(6)
B1 C31A 1.654(12)
C31 C32 1.375(11)
C31 C36 1.396(12)
C32 C33 1.373(10)
C32 F32 1.446(11)
C33 F33 1.364(10)
C33 C34 1.373(11)
C34 C35 1.328(11)
C34 F34 1.490(10)
C35 F35 1.364(10)
C35 C36 1.395(10)
C36 F36 1.370(11)
C31A C32A 1.378(12)
C31A C36A 1.386(15)
C32A F32A 1.368(13)
C32A C33A 1.386(12)
C33A C34A 1.327(12)
C33A F33A 1.373(12)
C34A C35A 1.371(13)
C34A F34A 1.450(12)
C35A C36A 1.347(13)
C35A F35A 1.384(12)
C36A F36A 1.373(13)
C41 C46 1.386(5)
C41 C42 1.388(5)
F42 C42 1.354(4)
C42 C43 1.375(5)
F43 C43 1.346(4)
C43 C44 1.372(6)
F44 C44 1.342(4)
C44 C45 1.373(6)
F45 C45 1.348(4)
C45 C46 1.377(5)
F46 C46 1.354(4)
B2 C51 1.650(5)
B2 C61 1.654(5)
C51 C56 1.382(5)
C51 C52 1.391(5)
F52 C52 1.347(4)
C52 C53 1.380(5)
F53 C53 1.345(4)
C53 C54 1.362(6)
F54 C54 1.345(4)
C54 C55 1.375(6)
F55 C55 1.347(4)
C55 C56 1.377(5)
F56 C56 1.357(4)
C61 C62 1.387(5)
C61 C66 1.395(5)
F62 C62 1.357(4)
C62 C63 1.380(5)
F63 C63 1.342(4)
C63 C64 1.360(5)
F64 C64 1.343(4)
C64 C65 1.376(5)
F65 C65 1.346(4)
C65 C66 1.375(5)
F66 C66 1.357(4)
C71 C76 1.372(5)
C71 C72 1.390(5)
C72 C73 1.384(5)
C72 H72 0.9400
C73 C74 1.379(6)
C73 H73 0.9400
C74 C75 1.373(6)
C74 H74 0.9400
C75 C76 1.385(5)
C75 H75 0.9400
C76 H76 0.9400
C81 Cl2 1.731(7)
C81 Cl1 1.736(7)
C81 H81A 0.9800
C81 H81B 0.9800
C91 Cl3 1.701(6)
C91 Cl4 1.714(6)
C91 H91A 0.9800
C91 H91B 0.9800

loop_
_geom_torsion_atom_site_label_1
_geom_torsion_atom_site_label_2
_geom_torsion_atom_site_label_3
_geom_torsion_atom_site_label_4
_geom_torsion
C3 P1 C1 C2 -170.1(2)
C11 P1 C1 C2 54.2(3)
C5 P1 C1 C2 -61.8(3)
P1 C1 C2 B1 61.5(4)
C1 P1 C3 C4 123.7(3)
C11 P1 C3 C4 -109.3(3)
C5 P1 C3 C4 24.0(3)
P1 C3 C4 B2 -56.9(4)
B1 O1 C5 N1 114.6(4)
B1 O1 C5 P1 -59.7(4)
C71 N1 C5 O1 6.0(4)
B2 N1 C5 O1 -177.6(3)
C71 N1 C5 P1 179.9(2)
B2 N1 C5 P1 -3.7(4)
C1 P1 C5 O1 64.1(3)
C3 P1 C5 O1 -179.9(2)
C11 P1 C5 O1 -42.6(3)
C1 P1 C5 N1 -110.2(3)
C3 P1 C5 N1 5.8(3)
C11 P1 C5 N1 143.1(3)
C1 P1 C11 C12 -122.4(3)
C3 P1 C11 C12 106.2(3)
C5 P1 C11 C12 -23.5(3)
C1 P1 C11 C16 36.5(3)
C3 P1 C11 C16 -94.9(3)
C5 P1 C11 C16 135.4(3)
C16 C11 C12 C13 -17.5(5)
P1 C11 C12 C13 140.8(3)
C16 C11 C12 C17 150.9(3)
P1 C11 C12 C17 -50.8(5)
C11 C12 C13 C14 4.9(6)
C17 C12 C13 C14 -164.9(4)
C12 C13 C14 C15 8.7(6)
C12 C13 C14 C21 -175.2(4)
C13 C14 C15 C16 -9.9(6)
C21 C14 C15 C16 173.9(4)
C14 C15 C16 C11 -2.5(6)
C14 C15 C16 C25 170.1(4)
C12 C11 C16 C15 16.3(5)
P1 C11 C16 C15 -143.3(3)
C12 C11 C16 C25 -155.0(4)
P1 C11 C16 C25 45.3(5)
C13 C12 C17 C20 178.1(3)
C11 C12 C17 C20 9.4(5)
C13 C12 C17 C19 -57.5(4)
C11 C12 C17 C19 133.9(4)
C13 C12 C17 C18 62.3(4)
C11 C12 C17 C18 -106.4(4)
C13 C14 C21 C23 1.3(7)
C15 C14 C21 C23 177.2(5)
C13 C14 C21 C22 123.4(5)
C15 C14 C21 C22 -60.7(6)
C13 C14 C21 C24 -118.6(5)
C15 C14 C21 C24 57.3(6)
C15 C16 C25 C27 -171.7(3)
C11 C16 C25 C27 -0.2(6)
C15 C16 C25 C28 61.1(4)
C11 C16 C25 C28 -127.4(4)
C15 C16 C25 C26 -56.9(4)
C11 C16 C25 C26 114.6(4)
C5 O1 B1 C2 40.7(4)
C5 O1 B1 C31 158.1(9)
C5 O1 B1 C41 -84.9(4)
C5 O1 B1 C31A 165.9(13)
C1 C2 B1 O1 -40.2(4)
C1 C2 B1 C31 -160.3(7)
C1 C2 B1 C41 77.2(4)
C1 C2 B1 C31A -157.0(9)
O1 B1 C31 C32 1(2)
C2 B1 C31 C32 119.5(18)
C41 B1 C31 C32 -112.9(18)
C31A B1 C31 C32 -44(7)
O1 B1 C31 C36 174.0(14)
C2 B1 C31 C36 -67.8(19)
C41 B1 C31 C36 59.8(18)
C31A B1 C31 C36 128(10)
C36 C31 C32 C33 4(3)
B1 C31 C32 C33 176.9(15)
C36 C31 C32 F32 -154.1(17)
B1 C31 C32 F32 19(3)
C31 C32 C33 F33 -179.4(15)
F32 C32 C33 F33 -20.2(19)
C31 C32 C33 C34 -2(2)
F32 C32 C33 C34 157.0(14)
F33 C33 C34 C35 176.5(12)
C32 C33 C34 C35 -1(2)
F33 C33 C34 F34 5.3(15)
C32 C33 C34 F34 -171.9(12)
C33 C34 C35 F35 -178.5(13)
F34 C34 C35 F35 -12(3)
C33 C34 C35 C36 1(2)
F34 C34 C35 C36 168.1(16)
C34 C35 C36 F36 179.6(13)
F35 C35 C36 F36 -1(2)
C34 C35 C36 C31 1(2)
F35 C35 C36 C31 -179.1(17)
C32 C31 C36 F36 177.7(16)
B1 C31 C36 F36 4(3)
C32 C31 C36 C35 -4(3)
B1 C31 C36 C35 -177.1(14)
O1 B1 C31A C32A 3(4)
C2 B1 C31A C32A 122(3)
C31 B1 C31A C32A 140(12)
C41 B1 C31A C32A -106(3)
O1 B1 C31A C36A -168(2)
C2 B1 C31A C36A -49(3)
C31 B1 C31A C36A -32(7)
C41 B1 C31A C36A 83(3)
C36A C31A C32A F32A 147(3)
B1 C31A C32A F32A -25(4)
C36A C31A C32A C33A 1(4)
B1 C31A C32A C33A -172(2)
F32A C32A C33A C34A -153.4(18)
C31A C32A C33A C34A -7(3)
F32A C32A C33A F33A 34(2)
C31A C32A C33A F33A 180(2)
F33A C33A C34A C35A 178.2(18)
C32A C33A C34A C35A 6(3)
F33A C33A C34A F34A -19(5)
C32A C33A C34A F34A 168(3)
C33A C34A C35A C36A 1(3)
F34A C34A C35A C36A -172(3)
C33A C34A C35A F35A -176.0(17)
F34A C34A C35A F35A 11(2)
C34A C35A C36A F36A -178(2)
F35A C35A C36A F36A -1(4)
C34A C35A C36A C31A -8(5)
F35A C35A C36A C31A 169(3)
C32A C31A C36A C35A 7(4)
B1 C31A C36A C35A -180(2)
C32A C31A C36A F36A 176(2)
B1 C31A C36A F36A -10(4)
O1 B1 C41 C46 122.0(4)
C2 B1 C41 C46 2.3(5)
C31 B1 C41 C46 -119.3(6)
C31A B1 C41 C46 -129.5(7)
O1 B1 C41 C42 -60.8(4)
C2 B1 C41 C42 179.5(3)
C31 B1 C41 C42 57.9(6)
C31A B1 C41 C42 47.7(7)
C46 C41 C42 F42 179.4(3)
B1 C41 C42 F42 1.9(5)
C46 C41 C42 C43 -2.4(5)
B1 C41 C42 C43 -180.0(4)
F42 C42 C43 F43 0.1(6)
C41 C42 C43 F43 -178.0(4)
F42 C42 C43 C44 178.4(4)
C41 C42 C43 C44 0.2(6)
F43 C43 C44 F44 1.3(6)
C42 C43 C44 F44 -177.0(4)
F43 C43 C44 C45 -179.8(4)
C42 C43 C44 C45 1.9(6)
F44 C44 C45 F45 -0.8(6)
C43 C44 C45 F45 -179.7(4)
F44 C44 C45 C46 177.3(4)
C43 C44 C45 C46 -1.6(6)
F45 C45 C46 F46 -1.3(5)
C44 C45 C46 F46 -179.4(3)
F45 C45 C46 C41 177.3(3)
C44 C45 C46 C41 -0.9(6)
C42 C41 C46 F46 -178.8(3)
B1 C41 C46 F46 -1.4(6)
C42 C41 C46 C45 2.8(5)
B1 C41 C46 C45 -179.9(3)
C3 C4 B2 C51 173.7(3)
C3 C4 B2 N1 56.6(4)
C3 C4 B2 C61 -64.1(4)
C5 N1 B2 C4 -26.1(4)
C71 N1 B2 C4 150.3(3)
C5 N1 B2 C51 -149.6(3)
C71 N1 B2 C51 26.8(4)
C5 N1 B2 C61 89.9(4)
C71 N1 B2 C61 -93.8(3)
C4 B2 C51 C56 143.9(3)
N1 B2 C51 C56 -96.9(4)
C61 B2 C51 C56 24.8(5)
C4 B2 C51 C52 -41.3(5)
N1 B2 C51 C52 77.9(4)
C61 B2 C51 C52 -160.4(3)
C56 C51 C52 F52 177.3(3)
B2 C51 C52 F52 1.9(5)
C56 C51 C52 C53 -0.2(5)
B2 C51 C52 C53 -175.5(3)
F52 C52 C53 F53 2.4(5)
C51 C52 C53 F53 179.9(3)
F52 C52 C53 C54 -177.6(3)
C51 C52 C53 C54 0.0(6)
F53 C53 C54 F54 0.0(6)
C52 C53 C54 F54 179.9(4)
F53 C53 C54 C55 -179.3(4)
C52 C53 C54 C55 0.6(6)
F54 C54 C55 F55 -1.3(6)
C53 C54 C55 F55 178.0(4)
F54 C54 C55 C56 179.7(4)
C53 C54 C55 C56 -1.0(6)
F55 C55 C56 F56 -0.1(5)
C54 C55 C56 F56 178.9(3)
F55 C55 C56 C51 -178.1(3)
C54 C55 C56 C51 0.9(6)
C52 C51 C56 F56 -178.2(3)
B2 C51 C56 F56 -2.9(5)
C52 C51 C56 C55 -0.2(5)
B2 C51 C56 C55 175.0(4)
C4 B2 C61 C62 110.8(4)
C51 B2 C61 C62 -124.2(4)
N1 B2 C61 C62 -7.2(5)
C4 B2 C61 C66 -64.7(4)
C51 B2 C61 C66 60.2(4)
N1 B2 C61 C66 177.3(3)
C66 C61 C62 F62 -177.9(3)
B2 C61 C62 F62 6.4(5)
C66 C61 C62 C63 1.7(5)
B2 C61 C62 C63 -174.1(3)
F62 C62 C63 F63 -1.1(5)
C61 C62 C63 F63 179.4(3)
F62 C62 C63 C64 178.9(3)
C61 C62 C63 C64 -0.6(6)
F63 C63 C64 F64 -0.6(6)
C62 C63 C64 F64 179.4(3)
F63 C63 C64 C65 179.4(3)
C62 C63 C64 C65 -0.6(6)
F64 C64 C65 F65 1.7(6)
C63 C64 C65 F65 -178.4(3)
F64 C64 C65 C66 -179.3(3)
C63 C64 C65 C66 0.6(6)
F65 C65 C66 F66 0.4(5)
C64 C65 C66 F66 -178.6(3)
F65 C65 C66 C61 179.6(3)
C64 C65 C66 C61 0.6(6)
C62 C61 C66 F66 177.5(3)
B2 C61 C66 F66 -6.2(5)
C62 C61 C66 C65 -1.6(5)
B2 C61 C66 C65 174.6(3)
C5 N1 C71 C76 -114.8(4)
B2 N1 C71 C76 68.3(4)
C5 N1 C71 C72 71.8(4)
B2 N1 C71 C72 -105.0(4)
C76 C71 C72 C73 -1.0(6)
N1 C71 C72 C73 172.3(3)
C71 C72 C73 C74 -0.3(6)
C72 C73 C74 C75 1.2(7)
C73 C74 C75 C76 -0.7(7)
C72 C71 C76 C75 1.5(6)
N1 C71 C76 C75 -171.6(3)
C74 C75 C76 C71 -0.6(6)
